data_7703186
loop_
_publ_author_name
'\<Skoch, Karel'
'Vos\'ahlo, Petr'
'C\'isa\<rov\'a, Ivana'
'\<St\<epni\<cka, Petr'

_publ_section_title
;
 Synthesis and characterisation of Pd(ii) and Au(i) complexes with
 mesoionic carbene ligands bearing phosphinoferrocene substituents and
 isomeric carbene moieites.
;
_journal_issue 4
_journal_name_full 'Dalton transactions (Cambridge, England : 2003)'
_journal_page_first 1011
_journal_page_last 1021
_journal_paper_doi 10.1039/c9dt04521j
_journal_volume 49
_journal_year 2020
_chemical_formula_moiety 'C23 H22 B Fe O P'
_chemical_formula_sum 'C23 H22 B Fe O P'
_chemical_formula_weight 412.03
_space_group_crystal_system monoclinic
_space_group_IT_number 14
_space_group_name_Hall '-P 2ybc'
_space_group_name_H-M_alt 'P 1 21/c 1'
_atom_sites_solution_hydrogens mixed
_atom_sites_solution_primary direct
_atom_sites_solution_secondary difmap
_audit_creation_method SHELXL-2014/7
_audit_update_record
;
2019-11-22 deposited with the CCDC.	2020-01-02 downloaded from the CCDC.
;
_cell_angle_alpha 90
_cell_angle_beta 100.5770(10)
_cell_angle_gamma 90
_cell_formula_units_Z 16
_cell_length_a 13.3430(5)
_cell_length_b 17.5042(7)
_cell_length_c 34.2142(15)
_cell_measurement_reflns_used 9870
_cell_measurement_temperature 150(2)
_cell_measurement_theta_max 27.83
_cell_measurement_theta_min 2.40
_cell_volume 7855.2(6)
_computing_cell_refinement 'SAINT V8.37A (Bruker AXS Inc., 2015)'
_computing_data_collection 'Bruker Instrument Service v4.2.9'
_computing_data_reduction 'SAINT V8.37A (Bruker AXS Inc., 2015)'
_computing_molecular_graphics 'Platon (Spek, 2003)'
_computing_publication_material 'Platon (Spek, 2003)'
_computing_structure_refinement 'SHELXL-2014/7 (Sheldrick, 2014)'
_computing_structure_solution 'XT, VERSION 2014/5'
_diffrn_ambient_temperature 150(2)
_diffrn_measured_fraction_theta_full 0.999
_diffrn_measured_fraction_theta_max 0.999
_diffrn_measurement_device_type 'Bruker D8 VENTURE Kappa Duo PHOTON 100 CMOS'
_diffrn_measurement_method '\f and \w scans'
_diffrn_radiation_monochromator 'Quazar Mo multilayer optic'
_diffrn_radiation_source 'I\mS micro-focus sealed tube'
_diffrn_radiation_type MoK\a
_diffrn_radiation_wavelength 0.71073
_diffrn_reflns_av_R_equivalents 0.0440
_diffrn_reflns_av_unetI/netI 0.0352
_diffrn_reflns_Laue_measured_fraction_full 0.999
_diffrn_reflns_Laue_measured_fraction_max 0.999
_diffrn_reflns_limit_h_max 17
_diffrn_reflns_limit_h_min -17
_diffrn_reflns_limit_k_max 22
_diffrn_reflns_limit_k_min -22
_diffrn_reflns_limit_l_max 40
_diffrn_reflns_limit_l_min -44
_diffrn_reflns_number 130382
_diffrn_reflns_point_group_measured_fraction_full 0.999
_diffrn_reflns_point_group_measured_fraction_max 0.999
_diffrn_reflns_theta_full 25.242
_diffrn_reflns_theta_max 27.498
_diffrn_reflns_theta_min 2.131
_exptl_absorpt_coefficient_mu 0.859
_exptl_absorpt_correction_T_max 0.89
_exptl_absorpt_correction_T_min 0.84
_exptl_absorpt_correction_type multi-scan
_exptl_absorpt_process_details 'SADABS-2014/5 - Bruker AXS'
_exptl_crystal_colour red
_exptl_crystal_density_diffrn 1.394
_exptl_crystal_description prism
_exptl_crystal_F_000 3424
_exptl_crystal_size_max 0.22
_exptl_crystal_size_mid 0.17
_exptl_crystal_size_min 0.14
_refine_diff_density_max 0.767
_refine_diff_density_min -1.269
_refine_diff_density_rms 0.069
_refine_ls_extinction_method none
_refine_ls_goodness_of_fit_ref 1.069
_refine_ls_hydrogen_treatment constr
_refine_ls_matrix_type full
_refine_ls_number_parameters 973
_refine_ls_number_reflns 18049
_refine_ls_number_restraints 6
_refine_ls_restrained_S_all 1.070
_refine_ls_R_factor_all 0.0719
_refine_ls_R_factor_gt 0.0443
_refine_ls_shift/su_max 0.003
_refine_ls_shift/su_mean 0.000
_refine_ls_structure_factor_coef Fsqd
_refine_ls_weighting_details 'w=1/[\s^2^(Fo^2^)+(0.0368P)^2^+8.0320P] where P=(Fo^2^+2Fc^2^)/3'
_refine_ls_weighting_scheme calc
_refine_ls_wR_factor_gt 0.0949
_refine_ls_wR_factor_ref 0.1046
_reflns_Friedel_coverage 0.000
_reflns_number_gt 12731
_reflns_number_total 18049
_reflns_threshold_expression 'I > 2\s(I)'
_cod_data_source_file c9dt04521j2.cif
_cod_data_source_block mo_ks549
_cod_depositor_comments 'Adding full bibliography for 7703178--7703193.cif.'
_cod_original_sg_symbol_H-M 'P 21/c'
_cod_database_code 7703186
_shelx_shelxl_version_number 2014/7
_shelx_space_group_comment
;
The symmetry employed for this shelxl refinement is uniquely defined
by the following loop, which should always be used as a source of
symmetry information in preference to the above space-group names.
They are only intended as comments.
;
_shelx_estimated_absorpt_t_min 0.834
_shelx_estimated_absorpt_t_max 0.889

loop_
_space_group_symop_operation_xyz
'x, y, z'
'-x, y+1/2, -z+1/2'
'-x, -y, -z'
'x, -y-1/2, z-1/2'

loop_
_atom_site_label
_atom_site_type_symbol
_atom_site_fract_x
_atom_site_fract_y
_atom_site_fract_z
_atom_site_U_iso_or_equiv
_atom_site_adp_type
_atom_site_occupancy
_atom_site_site_symmetry_order
_atom_site_calc_flag
_atom_site_refinement_flags_posn
_atom_site_refinement_flags_adp
Fe1 Fe 0.75720(2) 0.61001(2) 0.45514(2) 0.01420(8) Uani 1 1 d . .
P1 P 0.66128(4) 0.42886(3) 0.44090(2) 0.01381(12) Uani 1 1 d . .
O1 O 0.88685(14) 0.63424(10) 0.56509(5) 0.0307(4) Uani 1 1 d . .
B1 B 0.7419(2) 0.39896(16) 0.40233(8) 0.0218(6) Uani 1 1 d . .
H1B1 H 0.7339 0.3389 0.3984 0.026 Uiso 1 1 d R U
H1B3 H 0.8233 0.4187 0.4126 0.026 Uiso 1 1 d R U
H1B2 H 0.7074 0.4333 0.3756 0.026 Uiso 1 1 d R U
Fe2 Fe 0.73942(2) 1.11057(2) 0.54387(2) 0.01657(8) Uani 1 1 d . .
P2 P 0.83673(4) 0.92983(3) 0.55870(2) 0.01394(12) Uani 1 1 d . .
O2 O 0.61568(15) 1.13193(11) 0.43262(6) 0.0339(4) Uani 1 1 d . .
B2 B 0.7535(2) 0.89949(17) 0.59611(8) 0.0228(6) Uani 1 1 d . .
H2B1 H 0.7835 0.9350 0.6220 0.027 Uiso 1 1 d R U
H2B2 H 0.7676 0.8352 0.6016 0.027 Uiso 1 1 d R U
H2B3 H 0.6776 0.9136 0.5858 0.027 Uiso 1 1 d R U
Fe3 Fe 0.48900(2) 0.41320(2) 0.79466(2) 0.01788(8) Uani 1 1 d . .
P3 P 0.58626(4) 0.59409(3) 0.80805(2) 0.01580(12) Uani 1 1 d . .
O3 O 0.36332(15) 0.38770(11) 0.68471(5) 0.0331(4) Uani 1 1 d . .
B3 B 0.5041(2) 0.62418(17) 0.84594(8) 0.0245(6) Uani 1 1 d . .
H3B1 H 0.5169 0.6807 0.8512 0.029 Uiso 1 1 d R U
H3B2 H 0.5320 0.5920 0.8737 0.029 Uiso 1 1 d R U
H3B3 H 0.4208 0.6071 0.8350 0.029 Uiso 1 1 d R U
Fe4 Fe 1.00762(2) 0.63353(2) 0.70593(2) 0.01581(8) Uani 1 1 d . .
P4 P 0.91124(4) 0.45272(3) 0.69037(2) 0.01512(12) Uani 1 1 d . .
B4 B 0.9940(2) 0.42307(17) 0.65262(8) 0.0236(6) Uani 1 1 d . .
H4B1 H 0.9834 0.3552 0.6463 0.028 Uiso 1 1 d R U
H4B2 H 0.9605 0.4533 0.6247 0.028 Uiso 1 1 d R U
H4B3 H 1.0712 0.4408 0.6648 0.028 Uiso 1 1 d R U
O4 O 1.13468(15) 0.65409(11) 0.81708(5) 0.0343(4) Uani 1 1 d . .
C101 C 0.88761(17) 0.60930(13) 0.49719(7) 0.0192(5) Uani 1 1 d . .
C102 C 0.89498(17) 0.55616(14) 0.46582(7) 0.0209(5) Uani 1 1 d . .
H102 H 0.9054 0.5026 0.4688 0.025 Uiso 1 1 calc R U
C103 C 0.88407(18) 0.59749(14) 0.42961(8) 0.0246(5) Uani 1 1 d . .
H103 H 0.8863 0.5766 0.4042 0.030 Uiso 1 1 calc R U
C104 C 0.86913(18) 0.67567(14) 0.43817(7) 0.0237(5) Uani 1 1 d . .
H104 H 0.8596 0.7160 0.4193 0.028 Uiso 1 1 calc R U
C105 C 0.87082(18) 0.68369(13) 0.47949(7) 0.0203(5) Uani 1 1 d . .
H105 H 0.8624 0.7299 0.4930 0.024 Uiso 1 1 calc R U
C106 C 0.64452(16) 0.53015(12) 0.44447(7) 0.0153(5) Uani 1 1 d . .
C107 C 0.63679(17) 0.58214(13) 0.41152(7) 0.0187(5) Uani 1 1 d . .
H107 H 0.6405 0.5690 0.3849 0.022 Uiso 1 1 calc R U
C108 C 0.62265(18) 0.65672(14) 0.42601(7) 0.0232(5) Uani 1 1 d . .
H108 H 0.6147 0.7022 0.4106 0.028 Uiso 1 1 calc R U
C109 C 0.62240(18) 0.65195(13) 0.46736(7) 0.0214(5) Uani 1 1 d . .
H109 H 0.6147 0.6937 0.4843 0.026 Uiso 1 1 calc R U
C110 C 0.63558(17) 0.57438(13) 0.47907(7) 0.0177(5) Uani 1 1 d . .
H110 H 0.6381 0.5550 0.5052 0.021 Uiso 1 1 calc R U
C111 C 0.88722(18) 0.58864(14) 0.53835(7) 0.0230(5) Uani 1 1 d . .
H111 H 0.8873 0.5358 0.5448 0.028 Uiso 1 1 calc R U
C112 C 0.53298(17) 0.39003(12) 0.42947(6) 0.0153(5) Uani 1 1 d . .
C113 C 0.44673(17) 0.43648(13) 0.42176(7) 0.0184(5) Uani 1 1 d . .
H113 H 0.4540 0.4905 0.4220 0.022 Uiso 1 1 calc R U
C114 C 0.35014(18) 0.40404(14) 0.41378(7) 0.0224(5) Uani 1 1 d . .
H114 H 0.2915 0.4359 0.4086 0.027 Uiso 1 1 calc R U
C115 C 0.33912(19) 0.32556(14) 0.41340(7) 0.0250(6) Uani 1 1 d . .
H115 H 0.2729 0.3036 0.4084 0.030 Uiso 1 1 calc R U
C116 C 0.42433(19) 0.27888(14) 0.42034(7) 0.0253(5) Uani 1 1 d . .
H116 H 0.4164 0.2249 0.4195 0.030 Uiso 1 1 calc R U
C117 C 0.52155(18) 0.31077(13) 0.42849(7) 0.0209(5) Uani 1 1 d . .
H117 H 0.5799 0.2787 0.4334 0.025 Uiso 1 1 calc R U
C118 C 0.70839(17) 0.39754(12) 0.49139(6) 0.0157(5) Uani 1 1 d . .
C119 C 0.64494(18) 0.39925(13) 0.51978(7) 0.0205(5) Uani 1 1 d . .
H119 H 0.5755 0.4137 0.5122 0.025 Uiso 1 1 calc R U
C120 C 0.6837(2) 0.37975(14) 0.55905(7) 0.0274(6) Uani 1 1 d . .
H120 H 0.6407 0.3810 0.5783 0.033 Uiso 1 1 calc R U
C121 C 0.7846(2) 0.35859(14) 0.57007(8) 0.0294(6) Uani 1 1 d . .
H121 H 0.8110 0.3462 0.5970 0.035 Uiso 1 1 calc R U
C122 C 0.84760(19) 0.35526(14) 0.54211(8) 0.0269(6) Uani 1 1 d . .
H122 H 0.9167 0.3399 0.5499 0.032 Uiso 1 1 calc R U
C123 C 0.80969(18) 0.37439(13) 0.50267(7) 0.0207(5) Uani 1 1 d . .
H123 H 0.8527 0.3717 0.4835 0.025 Uiso 1 1 calc R U
C201 C 0.61139(18) 1.10928(13) 0.50067(7) 0.0220(5) Uani 1 1 d . .
C202 C 0.60198(18) 1.05621(14) 0.53197(8) 0.0233(5) Uani 1 1 d . .
H202 H 0.5919 1.0026 0.5290 0.028 Uiso 1 1 calc R U
C203 C 0.61036(19) 1.09789(15) 0.56792(8) 0.0284(6) Uani 1 1 d . .
H203 H 0.6066 1.0772 0.5933 0.034 Uiso 1 1 calc R U
C204 C 0.6253(2) 1.17599(15) 0.55939(8) 0.0290(6) Uani 1 1 d . .
H204 H 0.6331 1.2165 0.5782 0.035 Uiso 1 1 calc R U
C205 C 0.62655(19) 1.18358(14) 0.51826(8) 0.0245(5) Uani 1 1 d . .
H205 H 0.6358 1.2297 0.5048 0.029 Uiso 1 1 calc R U
C206 C 0.85255(16) 1.03124(12) 0.55534(7) 0.0163(5) Uani 1 1 d . .
C207 C 0.85805(18) 1.08298(13) 0.58830(7) 0.0222(5) Uani 1 1 d . .
H207 H 0.8533 1.0696 0.6148 0.027 Uiso 1 1 calc R U
C208 C 0.87197(19) 1.15788(14) 0.57394(8) 0.0270(6) Uani 1 1 d . .
H208 H 0.8782 1.2033 0.5894 0.032 Uiso 1 1 calc R U
C209 C 0.87492(18) 1.15340(14) 0.53286(8) 0.0258(6) Uani 1 1 d . .
H209 H 0.8833 1.1953 0.5161 0.031 Uiso 1 1 calc R U
C210 C 0.86319(17) 1.07573(13) 0.52102(7) 0.0187(5) Uani 1 1 d . .
H210 H 0.8625 1.0565 0.4950 0.022 Uiso 1 1 calc R U
C211 C 0.61458(19) 1.08766(15) 0.45975(8) 0.0261(6) Uani 1 1 d . .
H211 H 0.6159 1.0347 0.4539 0.031 Uiso 1 1 calc R U
C212 C 0.96529(17) 0.89178(13) 0.57157(6) 0.0163(5) Uani 1 1 d . .
C213 C 1.05047(17) 0.93863(13) 0.57973(7) 0.0191(5) Uani 1 1 d . .
H213 H 1.0425 0.9926 0.5793 0.023 Uiso 1 1 calc R U
C214 C 1.14760(19) 0.90670(15) 0.58861(7) 0.0252(6) Uani 1 1 d . .
H214 H 1.2058 0.9389 0.5942 0.030 Uiso 1 1 calc R U
C215 C 1.1594(2) 0.82809(15) 0.58935(8) 0.0277(6) Uani 1 1 d . .
H215 H 1.2258 0.8064 0.5951 0.033 Uiso 1 1 calc R U
C216 C 1.0746(2) 0.78095(15) 0.58171(8) 0.0272(6) Uani 1 1 d . .
H216 H 1.0827 0.7270 0.5825 0.033 Uiso 1 1 calc R U
C217 C 0.97770(19) 0.81257(13) 0.57292(7) 0.0219(5) Uani 1 1 d . .
H217 H 0.9196 0.7802 0.5678 0.026 Uiso 1 1 calc R U
C218 C 0.79432(17) 0.89813(12) 0.50806(6) 0.0151(4) Uani 1 1 d . .
C219 C 0.86121(18) 0.89922(13) 0.48107(7) 0.0196(5) Uani 1 1 d . .
H219 H 0.9300 0.9146 0.4896 0.024 Uiso 1 1 calc R U
C220 C 0.8275(2) 0.87788(13) 0.44189(7) 0.0244(5) Uani 1 1 d . .
H220 H 0.8732 0.8785 0.4236 0.029 Uiso 1 1 calc R U
C221 C 0.7275(2) 0.85574(14) 0.42933(7) 0.0263(6) Uani 1 1 d . .
H221 H 0.7043 0.8420 0.4023 0.032 Uiso 1 1 calc R U
C222 C 0.66057(19) 0.85351(13) 0.45595(8) 0.0251(6) Uani 1 1 d . .
H222 H 0.5920 0.8378 0.4472 0.030 Uiso 1 1 calc R U
C223 C 0.69393(18) 0.87428(13) 0.49538(7) 0.0200(5) Uani 1 1 d . .
H223 H 0.6484 0.8722 0.5137 0.024 Uiso 1 1 calc R U
C301 C 0.35958(18) 0.41370(14) 0.75224(7) 0.0229(5) Uani 1 1 d . .
C302 C 0.35144(17) 0.46767(15) 0.78319(8) 0.0243(5) Uani 1 1 d . .
H302 H 0.3413 0.5212 0.7798 0.029 Uiso 1 1 calc R U
C303 C 0.36124(19) 0.42724(16) 0.81945(8) 0.0299(6) Uani 1 1 d . .
H303 H 0.3584 0.4488 0.8447 0.036 Uiso 1 1 calc R U
C304 C 0.3760(2) 0.34870(15) 0.81159(8) 0.0287(6) Uani 1 1 d . .
H304 H 0.3849 0.3089 0.8308 0.034 Uiso 1 1 calc R U
C305 C 0.37517(19) 0.33961(14) 0.77031(8) 0.0249(5) Uani 1 1 d . .
H305 H 0.3834 0.2930 0.7571 0.030 Uiso 1 1 calc R U
C306 C 0.60190(17) 0.49317(14) 0.80502(7) 0.0197(5) Uani 1 1 d . U
C307 C 0.60874(18) 0.44153(14) 0.83833(7) 0.0235(5) Uani 1 1 d . .
H307 H 0.6048 0.4553 0.8649 0.028 Uiso 1 1 calc R U
C308 C 0.62247(19) 0.36651(14) 0.82438(8) 0.0284(6) Uani 1 1 d . .
H308 H 0.6295 0.3214 0.8401 0.034 Uiso 1 1 calc R U
C309 C 0.62387(19) 0.37039(14) 0.78315(8) 0.0262(6) Uani 1 1 d . .
H309 H 0.6317 0.3283 0.7665 0.031 Uiso 1 1 calc R U
C310 C 0.61169(17) 0.44784(13) 0.77095(7) 0.0215(5) Uani 1 1 d . .
H310 H 0.6103 0.4665 0.7448 0.026 Uiso 1 1 calc R U
C311 C 0.36152(18) 0.43367(15) 0.71106(8) 0.0256(5) Uani 1 1 d . .
H311 H 0.3614 0.4864 0.7044 0.031 Uiso 1 1 calc R U
C312 C 0.71488(17) 0.63202(13) 0.82037(7) 0.0176(5) Uani 1 1 d . .
C313 C 0.80014(17) 0.58463(14) 0.82874(7) 0.0205(5) Uani 1 1 d . .
H313 H 0.7920 0.5307 0.8284 0.025 Uiso 1 1 calc R U
C314 C 0.89708(19) 0.61661(15) 0.83765(7) 0.0256(6) Uani 1 1 d . .
H314 H 0.9552 0.5844 0.8434 0.031 Uiso 1 1 calc R U
C315 C 0.9093(2) 0.69506(16) 0.83821(8) 0.0300(6) Uani 1 1 d . .
H315 H 0.9758 0.7166 0.8438 0.036 Uiso 1 1 calc R U
C316 C 0.8246(2) 0.74229(15) 0.83062(7) 0.0276(6) Uani 1 1 d . .
H316 H 0.8331 0.7962 0.8316 0.033 Uiso 1 1 calc R U
C317 C 0.72747(19) 0.71112(14) 0.82157(7) 0.0233(5) Uani 1 1 d . .
H317 H 0.6696 0.7437 0.8162 0.028 Uiso 1 1 calc R U
C318 C 0.54175(17) 0.62512(13) 0.75739(7) 0.0180(5) Uani 1 1 d . .
C319 C 0.60658(19) 0.62350(13) 0.72975(7) 0.0219(5) Uani 1 1 d . .
H319 H 0.6757 0.6085 0.7378 0.026 Uiso 1 1 calc R U
C320 C 0.5704(2) 0.64386(14) 0.69039(7) 0.0281(6) Uani 1 1 d . .
H320 H 0.6149 0.6430 0.6716 0.034 Uiso 1 1 calc R U
C321 C 0.4695(2) 0.66531(14) 0.67861(8) 0.0300(6) Uani 1 1 d . .
H321 H 0.4444 0.6780 0.6516 0.036 Uiso 1 1 calc R U
C322 C 0.4050(2) 0.66845(14) 0.70594(8) 0.0288(6) Uani 1 1 d . .
H322 H 0.3361 0.6840 0.6978 0.035 Uiso 1 1 calc R U
C323 C 0.44118(18) 0.64884(13) 0.74540(7) 0.0220(5) Uani 1 1 d . .
H323 H 0.3971 0.6516 0.7642 0.026 Uiso 1 1 calc R U
C401 C 1.13649(18) 0.63205(14) 0.74876(7) 0.0211(5) Uani 1 1 d . .
C402 C 1.14521(17) 0.57956(14) 0.71725(7) 0.0220(5) Uani 1 1 d . .
H402 H 1.1553 0.5260 0.7200 0.026 Uiso 1 1 calc R U
C403 C 1.13615(19) 0.62154(15) 0.68149(8) 0.0260(6) Uani 1 1 d . .
H403 H 1.1394 0.6012 0.6560 0.031 Uiso 1 1 calc R U
C404 C 1.12129(18) 0.69962(15) 0.69032(8) 0.0257(6) Uani 1 1 d . .
H404 H 1.1130 0.7404 0.6717 0.031 Uiso 1 1 calc R U
C405 C 1.12083(18) 0.70658(14) 0.73157(7) 0.0231(5) Uani 1 1 d . .
H405 H 1.1118 0.7525 0.7453 0.028 Uiso 1 1 calc R U
C406 C 0.89469(16) 0.55404(12) 0.69426(6) 0.0147(4) Uani 1 1 d . .
C407 C 0.88856(18) 0.60639(13) 0.66168(7) 0.0195(5) Uani 1 1 d . .
H407 H 0.8932 0.5936 0.6351 0.023 Uiso 1 1 calc R U
C408 C 0.87423(18) 0.68087(14) 0.67630(8) 0.0245(5) Uani 1 1 d . .
H408 H 0.8674 0.7265 0.6610 0.029 Uiso 1 1 calc R U
C409 C 0.87187(18) 0.67564(14) 0.71745(8) 0.0236(5) Uani 1 1 d . .
H409 H 0.8634 0.7171 0.7345 0.028 Uiso 1 1 calc R U
C410 C 0.88443(17) 0.59770(13) 0.72887(7) 0.0184(5) Uani 1 1 d . .
H410 H 0.8858 0.5779 0.7548 0.022 Uiso 1 1 calc R U
C411 C 1.13472(18) 0.60981(15) 0.78976(8) 0.0254(5) Uani 1 1 d . .
H411 H 1.1335 0.5567 0.7955 0.030 Uiso 1 1 calc R U
C412 C 0.78313(17) 0.41401(13) 0.67825(6) 0.0174(5) Uani 1 1 d . .
C413 C 0.69695(17) 0.46013(13) 0.67072(7) 0.0192(5) Uani 1 1 d . .
H413 H 0.7043 0.5141 0.6709 0.023 Uiso 1 1 calc R U
C414 C 0.60029(18) 0.42791(15) 0.66287(7) 0.0244(5) Uani 1 1 d . .
H414 H 0.5417 0.4598 0.6578 0.029 Uiso 1 1 calc R U
C415 C 0.5895(2) 0.34916(15) 0.66250(8) 0.0267(6) Uani 1 1 d . .
H415 H 0.5233 0.3271 0.6577 0.032 Uiso 1 1 calc R U
C416 C 0.6746(2) 0.30243(14) 0.66910(8) 0.0271(6) Uani 1 1 d . .
H416 H 0.6668 0.2485 0.6682 0.033 Uiso 1 1 calc R U
C417 C 0.77184(19) 0.33460(13) 0.67706(7) 0.0224(5) Uani 1 1 d . .
H417 H 0.8303 0.3026 0.6817 0.027 Uiso 1 1 calc R U
C418 C 0.95535(17) 0.42074(13) 0.74089(7) 0.0171(5) Uani 1 1 d . .
C419 C 0.88957(19) 0.42171(13) 0.76835(7) 0.0214(5) Uani 1 1 d . .
H419 H 0.8205 0.4366 0.7601 0.026 Uiso 1 1 calc R U
C420 C 0.9247(2) 0.40101(14) 0.80752(7) 0.0274(6) Uani 1 1 d . .
H420 H 0.8798 0.4018 0.8261 0.033 Uiso 1 1 calc R U
C421 C 1.0249(2) 0.37926(14) 0.81956(7) 0.0284(6) Uani 1 1 d . .
H421 H 1.0491 0.3656 0.8465 0.034 Uiso 1 1 calc R U
C422 C 1.09062(19) 0.37717(14) 0.79253(8) 0.0268(6) Uani 1 1 d . .
H422 H 1.1595 0.3620 0.8010 0.032 Uiso 1 1 calc R U
C423 C 1.05589(18) 0.39727(13) 0.75310(7) 0.0208(5) Uani 1 1 d . .
H423 H 1.1007 0.3950 0.7345 0.025 Uiso 1 1 calc R U

loop_
_atom_site_aniso_label
_atom_site_aniso_U_11
_atom_site_aniso_U_22
_atom_site_aniso_U_33
_atom_site_aniso_U_23
_atom_site_aniso_U_13
_atom_site_aniso_U_12
Fe1 0.01206(17) 0.01799(18) 0.01272(17) -0.00091(11) 0.00272(13) -0.00178(12)
P1 0.0117(3) 0.0176(3) 0.0123(3) -0.0016(2) 0.0027(2) 0.0000(2)
O1 0.0349(11) 0.0383(11) 0.0179(10) -0.0020(8) 0.0027(8) -0.0049(8)
B1 0.0216(15) 0.0247(15) 0.0210(15) -0.0064(11) 0.0090(12) 0.0009(11)
Fe2 0.01355(17) 0.01975(18) 0.01626(18) -0.00210(12) 0.00235(13) 0.00302(12)
P2 0.0114(3) 0.0189(3) 0.0117(3) -0.0001(2) 0.0024(2) 0.0000(2)
O2 0.0346(11) 0.0429(12) 0.0236(11) 0.0033(8) 0.0040(8) 0.0071(9)
B2 0.0172(14) 0.0338(16) 0.0190(15) 0.0036(11) 0.0073(11) -0.0018(11)
Fe3 0.01352(17) 0.02483(19) 0.01524(17) 0.00213(13) 0.00246(13) -0.00288(13)
P3 0.0109(3) 0.0241(3) 0.0125(3) -0.0012(2) 0.0026(2) -0.0002(2)
O3 0.0374(12) 0.0405(11) 0.0210(10) -0.0014(8) 0.0042(8) -0.0053(9)
B3 0.0199(15) 0.0357(17) 0.0198(15) -0.0065(11) 0.0084(12) 0.0003(12)
Fe4 0.01258(17) 0.02143(18) 0.01360(16) -0.00066(12) 0.00285(13) -0.00200(13)
P4 0.0119(3) 0.0220(3) 0.0116(3) -0.0006(2) 0.0024(2) -0.0004(2)
B4 0.0185(14) 0.0365(17) 0.0175(14) -0.0064(11) 0.0073(11) 0.0013(11)
O4 0.0344(11) 0.0450(12) 0.0225(10) -0.0019(8) 0.0028(8) -0.0057(9)
C101 0.0138(12) 0.0232(13) 0.0199(13) -0.0007(9) 0.0013(10) -0.0036(9)
C102 0.0131(12) 0.0246(13) 0.0256(14) -0.0038(9) 0.0050(10) -0.0007(9)
C103 0.0166(13) 0.0380(16) 0.0212(14) -0.0049(10) 0.0088(10) -0.0043(10)
C104 0.0193(13) 0.0304(14) 0.0225(14) 0.0033(10) 0.0064(10) -0.0073(10)
C105 0.0185(12) 0.0210(13) 0.0215(13) -0.0008(9) 0.0040(10) -0.0072(9)
C106 0.0084(11) 0.0202(12) 0.0170(12) -0.0011(8) 0.0013(9) -0.0015(8)
C107 0.0145(12) 0.0238(13) 0.0163(12) 0.0013(9) -0.0015(9) -0.0025(9)
C108 0.0195(13) 0.0207(13) 0.0271(14) 0.0032(10) -0.0020(10) 0.0009(9)
C109 0.0157(12) 0.0206(13) 0.0287(14) -0.0050(9) 0.0063(10) 0.0004(9)
C110 0.0138(12) 0.0231(13) 0.0175(12) -0.0021(9) 0.0060(9) -0.0021(9)
C111 0.0168(13) 0.0290(14) 0.0217(14) 0.0032(10) -0.0004(10) -0.0018(10)
C112 0.0155(12) 0.0198(12) 0.0104(11) -0.0001(8) 0.0018(9) -0.0036(9)
C113 0.0169(12) 0.0224(13) 0.0160(12) 0.0001(9) 0.0032(9) -0.0007(9)
C114 0.0153(13) 0.0305(14) 0.0206(13) 0.0009(10) 0.0011(10) 0.0006(10)
C115 0.0180(13) 0.0358(15) 0.0203(13) -0.0002(10) 0.0012(10) -0.0086(10)
C116 0.0267(14) 0.0233(13) 0.0244(14) -0.0006(10) 0.0009(11) -0.0084(10)
C117 0.0198(13) 0.0228(13) 0.0190(13) 0.0011(9) 0.0010(10) 0.0007(9)
C118 0.0170(12) 0.0150(11) 0.0144(11) -0.0012(8) 0.0012(9) -0.0021(8)
C119 0.0199(13) 0.0221(13) 0.0197(13) 0.0007(9) 0.0040(10) 0.0031(9)
C120 0.0433(17) 0.0220(13) 0.0176(13) 0.0002(9) 0.0072(12) 0.0052(11)
C121 0.0422(17) 0.0225(14) 0.0188(13) 0.0003(9) -0.0064(12) -0.0006(11)
C122 0.0197(13) 0.0235(14) 0.0317(15) 0.0034(10) -0.0101(11) -0.0008(10)
C123 0.0148(12) 0.0191(12) 0.0270(14) 0.0013(9) 0.0012(10) -0.0013(9)
C201 0.0146(12) 0.0249(13) 0.0250(14) -0.0010(10) -0.0002(10) 0.0043(9)
C202 0.0135(12) 0.0290(14) 0.0275(14) 0.0021(10) 0.0042(10) 0.0034(10)
C203 0.0190(14) 0.0417(17) 0.0266(15) 0.0023(11) 0.0097(11) 0.0074(11)
C204 0.0245(14) 0.0337(16) 0.0295(15) -0.0074(11) 0.0070(11) 0.0107(11)
C205 0.0208(13) 0.0243(14) 0.0275(14) -0.0018(10) 0.0020(11) 0.0087(10)
C206 0.0101(11) 0.0201(12) 0.0180(12) -0.0007(9) 0.0009(9) 0.0014(8)
C207 0.0166(13) 0.0271(14) 0.0209(13) -0.0048(9) -0.0017(10) 0.0029(10)
C208 0.0210(14) 0.0223(14) 0.0342(16) -0.0074(10) -0.0045(11) -0.0002(10)
C209 0.0162(13) 0.0231(14) 0.0385(16) 0.0040(10) 0.0060(11) -0.0009(10)
C210 0.0138(12) 0.0214(13) 0.0218(13) 0.0019(9) 0.0052(10) 0.0021(9)
C211 0.0202(13) 0.0313(15) 0.0249(15) -0.0034(10) -0.0011(11) 0.0037(10)
C212 0.0145(12) 0.0236(13) 0.0110(11) 0.0002(8) 0.0028(9) 0.0016(9)
C213 0.0166(12) 0.0230(13) 0.0176(12) 0.0011(9) 0.0031(9) 0.0009(9)
C214 0.0153(13) 0.0375(16) 0.0217(14) 0.0009(10) 0.0001(10) 0.0000(10)
C215 0.0191(14) 0.0388(16) 0.0242(14) 0.0018(11) 0.0010(11) 0.0124(11)
C216 0.0295(15) 0.0257(14) 0.0245(14) 0.0012(10) 0.0001(11) 0.0108(11)
C217 0.0224(13) 0.0210(13) 0.0215(13) -0.0003(9) 0.0023(10) 0.0008(10)
C218 0.0162(12) 0.0163(11) 0.0122(11) -0.0001(8) 0.0011(9) 0.0011(8)
C219 0.0191(12) 0.0230(13) 0.0171(12) -0.0022(9) 0.0043(10) -0.0018(9)
C220 0.0359(15) 0.0224(13) 0.0167(13) 0.0000(9) 0.0092(11) -0.0021(10)
C221 0.0371(16) 0.0236(14) 0.0151(13) -0.0016(9) -0.0035(11) 0.0032(11)
C222 0.0208(13) 0.0228(13) 0.0278(14) -0.0039(10) -0.0061(11) 0.0012(10)
C223 0.0188(13) 0.0190(12) 0.0219(13) -0.0012(9) 0.0026(10) 0.0024(9)
C301 0.0123(12) 0.0327(15) 0.0231(14) -0.0002(10) 0.0011(10) -0.0036(10)
C302 0.0108(12) 0.0337(15) 0.0282(14) -0.0012(10) 0.0036(10) -0.0022(10)
C303 0.0188(13) 0.0498(18) 0.0236(14) -0.0038(11) 0.0103(11) -0.0078(11)
C304 0.0250(14) 0.0359(16) 0.0259(15) 0.0069(11) 0.0066(11) -0.0111(11)
C305 0.0206(13) 0.0272(14) 0.0265(15) 0.0014(10) 0.0034(11) -0.0085(10)
C306 0.0101(11) 0.0311(13) 0.0181(12) 0.0027(9) 0.0029(9) -0.0018(9)
C307 0.0179(13) 0.0326(15) 0.0179(13) 0.0039(10) -0.0019(10) -0.0028(10)
C308 0.0206(14) 0.0259(14) 0.0354(16) 0.0070(11) -0.0034(11) -0.0003(10)
C309 0.0205(14) 0.0216(14) 0.0364(16) -0.0021(10) 0.0053(11) 0.0014(10)
C310 0.0151(12) 0.0284(14) 0.0222(13) -0.0011(10) 0.0065(10) -0.0020(9)
C311 0.0179(13) 0.0300(14) 0.0278(15) 0.0052(11) 0.0015(11) -0.0018(10)
C312 0.0150(12) 0.0251(13) 0.0123(12) -0.0013(9) 0.0017(9) -0.0027(9)
C313 0.0154(12) 0.0283(14) 0.0175(12) -0.0024(9) 0.0022(10) -0.0001(9)
C314 0.0137(13) 0.0402(16) 0.0222(14) -0.0020(10) 0.0015(10) -0.0002(10)
C315 0.0193(14) 0.0466(18) 0.0233(14) -0.0037(11) 0.0022(11) -0.0123(11)
C316 0.0306(15) 0.0290(14) 0.0225(14) -0.0018(10) 0.0024(11) -0.0114(11)
C317 0.0181(13) 0.0313(15) 0.0190(13) 0.0007(10) -0.0003(10) -0.0009(10)
C318 0.0172(12) 0.0208(12) 0.0154(12) -0.0012(8) 0.0015(9) -0.0014(9)
C319 0.0221(13) 0.0262(13) 0.0180(13) -0.0001(9) 0.0052(10) 0.0024(10)
C320 0.0404(16) 0.0273(14) 0.0181(13) -0.0016(10) 0.0096(11) 0.0032(11)
C321 0.0431(17) 0.0267(14) 0.0159(13) 0.0015(10) -0.0063(12) -0.0023(11)
C322 0.0219(14) 0.0304(15) 0.0290(15) 0.0038(11) -0.0085(11) -0.0019(10)
C323 0.0168(12) 0.0267(14) 0.0223(13) 0.0012(9) 0.0029(10) -0.0003(9)
C401 0.0136(12) 0.0273(14) 0.0214(13) -0.0004(9) 0.0003(10) -0.0023(9)
C402 0.0115(12) 0.0286(14) 0.0260(14) -0.0020(10) 0.0036(10) -0.0022(9)
C403 0.0172(13) 0.0368(16) 0.0256(14) -0.0047(11) 0.0085(11) -0.0039(10)
C404 0.0185(13) 0.0359(15) 0.0235(14) 0.0046(10) 0.0061(10) -0.0082(10)
C405 0.0176(13) 0.0262(14) 0.0253(14) -0.0014(10) 0.0032(10) -0.0061(10)
C406 0.0124(11) 0.0166(12) 0.0147(12) -0.0012(8) 0.0017(9) -0.0011(8)
C407 0.0163(12) 0.0256(13) 0.0148(12) 0.0012(9) -0.0019(9) -0.0023(9)
C408 0.0178(13) 0.0265(14) 0.0266(14) 0.0042(10) -0.0026(10) 0.0006(10)
C409 0.0143(12) 0.0283(14) 0.0289(14) -0.0057(10) 0.0056(10) 0.0006(10)
C410 0.0140(12) 0.0235(13) 0.0191(13) -0.0014(9) 0.0065(9) -0.0014(9)
C411 0.0175(13) 0.0326(15) 0.0242(14) 0.0031(10) -0.0008(10) -0.0028(10)
C412 0.0126(12) 0.0275(13) 0.0114(11) -0.0009(9) 0.0005(9) -0.0035(9)
C413 0.0185(12) 0.0227(13) 0.0161(12) -0.0003(9) 0.0027(9) -0.0011(9)
C414 0.0147(13) 0.0387(16) 0.0185(13) 0.0010(10) -0.0001(10) 0.0015(10)
C415 0.0202(14) 0.0344(16) 0.0244(14) -0.0008(10) 0.0007(11) -0.0106(11)
C416 0.0278(15) 0.0244(14) 0.0273(14) 0.0019(10) 0.0003(11) -0.0079(11)
C417 0.0216(13) 0.0213(13) 0.0231(14) 0.0017(9) 0.0007(10) 0.0005(10)
C418 0.0166(12) 0.0200(12) 0.0143(11) -0.0009(8) 0.0019(9) -0.0011(9)
C419 0.0201(13) 0.0269(13) 0.0181(12) 0.0011(9) 0.0055(10) 0.0025(10)
C420 0.0376(16) 0.0273(14) 0.0184(13) 0.0000(10) 0.0083(11) 0.0025(11)
C421 0.0414(17) 0.0243(14) 0.0158(13) 0.0022(9) -0.0047(11) -0.0029(11)
C422 0.0191(13) 0.0254(14) 0.0312(15) 0.0020(10) -0.0078(11) -0.0030(10)
C423 0.0167(12) 0.0215(13) 0.0237(13) 0.0001(9) 0.0026(10) -0.0018(9)

loop_
_atom_type_symbol
_atom_type_description
_atom_type_scat_dispersion_real
_atom_type_scat_dispersion_imag
_atom_type_scat_source
C C 0.0033 0.0016 'International Tables Vol C Tables 4.2.6.8 and 6.1.1.4'
H H 0.0000 0.0000 'International Tables Vol C Tables 4.2.6.8 and 6.1.1.4'
B B 0.0013 0.0007 'International Tables Vol C Tables 4.2.6.8 and 6.1.1.4'
O O 0.0106 0.0060 'International Tables Vol C Tables 4.2.6.8 and 6.1.1.4'
P P 0.1023 0.0942 'International Tables Vol C Tables 4.2.6.8 and 6.1.1.4'
Fe Fe 0.3463 0.8444 'International Tables Vol C Tables 4.2.6.8 and 6.1.1.4'

loop_
_geom_angle_atom_site_label_1
_geom_angle_atom_site_label_2
_geom_angle_atom_site_label_3
_geom_angle
C106 Fe1 C102 109.06(9)
C106 Fe1 C107 41.29(9)
C102 Fe1 C107 125.69(9)
C106 Fe1 C101 128.84(9)
C102 Fe1 C101 41.22(9)
C107 Fe1 C101 165.29(9)
C106 Fe1 C110 41.25(9)
C102 Fe1 C110 122.90(10)
C107 Fe1 C110 69.13(9)
C101 Fe1 C110 110.61(9)
C106 Fe1 C105 166.55(9)
C102 Fe1 C105 69.04(10)
C107 Fe1 C105 150.78(9)
C101 Fe1 C105 41.10(9)
C110 Fe1 C105 127.74(9)
C106 Fe1 C104 152.37(10)
C102 Fe1 C104 68.30(10)
C107 Fe1 C104 116.32(10)
C101 Fe1 C104 68.45(10)
C110 Fe1 C104 163.13(10)
C105 Fe1 C104 40.44(9)
C106 Fe1 C103 119.31(9)
C102 Fe1 C103 40.57(10)
C107 Fe1 C103 105.26(10)
C101 Fe1 C103 68.72(10)
C110 Fe1 C103 156.11(10)
C105 Fe1 C103 68.51(10)
C104 Fe1 C103 40.51(10)
C106 Fe1 C109 68.70(9)
C102 Fe1 C109 157.34(10)
C107 Fe1 C109 68.49(10)
C101 Fe1 C109 121.51(10)
C110 Fe1 C109 40.45(9)
C105 Fe1 C109 107.61(10)
C104 Fe1 C109 124.56(10)
C103 Fe1 C109 160.87(10)
C106 Fe1 C108 68.64(9)
C102 Fe1 C108 161.66(10)
C107 Fe1 C108 40.59(9)
C101 Fe1 C108 153.93(10)
C110 Fe1 C108 68.22(10)
C105 Fe1 C108 117.53(10)
C104 Fe1 C108 104.85(10)
C103 Fe1 C108 123.41(10)
C109 Fe1 C108 40.35(10)
C106 P1 C118 105.07(10)
C106 P1 C112 105.08(10)
C118 P1 C112 103.91(10)
C106 P1 B1 114.10(11)
C118 P1 B1 115.62(12)
C112 P1 B1 111.99(11)
P1 B1 H1B1 107.4
P1 B1 H1B3 109.2
H1B1 B1 H1B3 114.2
P1 B1 H1B2 102.5
H1B1 B1 H1B2 114.3
H1B3 B1 H1B2 108.5
C206 Fe2 C202 109.14(9)
C206 Fe2 C207 41.30(9)
C202 Fe2 C207 125.74(10)
C206 Fe2 C201 128.60(9)
C202 Fe2 C201 41.32(10)
C207 Fe2 C201 165.24(10)
C206 Fe2 C205 166.02(9)
C202 Fe2 C205 69.01(10)
C207 Fe2 C205 151.18(10)
C201 Fe2 C205 40.99(10)
C206 Fe2 C210 41.25(9)
C202 Fe2 C210 122.95(10)
C207 Fe2 C210 69.14(10)
C201 Fe2 C210 110.28(10)
C205 Fe2 C210 127.24(10)
C206 Fe2 C208 68.77(9)
C202 Fe2 C208 161.75(11)
C207 Fe2 C208 40.74(10)
C201 Fe2 C208 153.75(10)
C205 Fe2 C208 117.52(10)
C210 Fe2 C208 68.26(10)
C206 Fe2 C204 152.89(10)
C202 Fe2 C204 68.23(10)
C207 Fe2 C204 116.76(10)
C201 Fe2 C204 68.39(10)
C205 Fe2 C204 40.46(10)
C210 Fe2 C204 162.75(10)
C208 Fe2 C204 104.93(11)
C206 Fe2 C203 119.73(10)
C202 Fe2 C203 40.51(10)
C207 Fe2 C203 105.59(11)
C201 Fe2 C203 68.73(10)
C205 Fe2 C203 68.49(11)
C210 Fe2 C203 156.44(10)
C208 Fe2 C203 123.54(11)
C204 Fe2 C203 40.47(11)
C206 Fe2 C209 68.78(9)
C202 Fe2 C209 157.33(11)
C207 Fe2 C209 68.58(10)
C201 Fe2 C209 121.22(11)
C205 Fe2 C209 107.28(10)
C210 Fe2 C209 40.50(10)
C208 Fe2 C209 40.33(11)
C204 Fe2 C209 124.31(11)
C203 Fe2 C209 160.76(11)
C206 P2 C218 105.20(10)
C206 P2 C212 105.15(10)
C218 P2 C212 103.60(10)
C206 P2 B2 113.97(12)
C218 P2 B2 115.90(12)
C212 P2 B2 111.92(11)
P2 B2 H2B1 102.2
P2 B2 H2B2 106.4
H2B1 B2 H2B2 113.5
P2 B2 H2B3 110.8
H2B1 B2 H2B3 109.2
H2B2 B2 H2B3 114.0
C307 Fe3 C306 41.49(9)
C307 Fe3 C302 125.69(10)
C306 Fe3 C302 108.80(10)
C307 Fe3 C301 165.23(10)
C306 Fe3 C301 128.48(10)
C302 Fe3 C301 41.24(10)
C307 Fe3 C310 69.04(10)
C306 Fe3 C310 41.13(9)
C302 Fe3 C310 122.79(10)
C301 Fe3 C310 110.53(10)
C307 Fe3 C305 150.93(10)
C306 Fe3 C305 166.26(10)
C302 Fe3 C305 69.03(10)
C301 Fe3 C305 41.09(10)
C310 Fe3 C305 127.75(10)
C307 Fe3 C304 116.42(10)
C306 Fe3 C304 152.48(10)
C302 Fe3 C304 68.26(11)
C301 Fe3 C304 68.48(10)
C310 Fe3 C304 163.29(10)
C305 Fe3 C304 40.52(10)
C307 Fe3 C308 40.65(10)
C306 Fe3 C308 68.95(10)
C302 Fe3 C308 161.69(11)
C301 Fe3 C308 153.91(10)
C310 Fe3 C308 68.28(10)
C305 Fe3 C308 117.55(10)
C304 Fe3 C308 104.90(11)
C307 Fe3 C309 68.45(10)
C306 Fe3 C309 68.80(10)
C302 Fe3 C309 157.28(11)
C301 Fe3 C309 121.47(10)
C310 Fe3 C309 40.49(10)
C305 Fe3 C309 107.64(10)
C304 Fe3 C309 124.69(11)
C308 Fe3 C309 40.35(11)
C307 Fe3 C303 105.45(11)
C306 Fe3 C303 119.26(10)
C302 Fe3 C303 40.38(10)
C301 Fe3 C303 68.60(10)
C310 Fe3 C303 155.91(10)
C305 Fe3 C303 68.50(11)
C304 Fe3 C303 40.52(11)
C308 Fe3 C303 123.63(11)
C309 Fe3 C303 161.12(11)
C306 P3 C318 105.25(11)
C306 P3 C312 105.06(11)
C318 P3 C312 104.05(11)
C306 P3 B3 113.48(12)
C318 P3 B3 115.92(12)
C312 P3 B3 112.04(12)
P3 B3 H3B1 106.8
P3 B3 H3B2 107.2
H3B1 B3 H3B2 109.0
P3 B3 H3B3 110.3
H3B1 B3 H3B3 115.7
H3B2 B3 H3B3 107.5
C406 Fe4 C402 109.20(9)
C406 Fe4 C407 41.20(9)
C402 Fe4 C407 125.80(10)
C406 Fe4 C401 128.80(9)
C402 Fe4 C401 41.23(9)
C407 Fe4 C401 165.30(10)
C406 Fe4 C410 41.23(9)
C402 Fe4 C410 122.97(10)
C407 Fe4 C410 69.03(10)
C401 Fe4 C410 110.51(10)
C406 Fe4 C405 166.21(9)
C402 Fe4 C405 68.92(10)
C407 Fe4 C405 151.13(10)
C401 Fe4 C405 40.91(10)
C410 Fe4 C405 127.45(10)
C406 Fe4 C403 119.60(9)
C402 Fe4 C403 40.43(10)
C407 Fe4 C403 105.60(10)
C401 Fe4 C403 68.59(10)
C410 Fe4 C403 156.27(10)
C405 Fe4 C403 68.46(10)
C406 Fe4 C408 68.65(9)
C402 Fe4 C408 161.73(10)
C407 Fe4 C408 40.64(10)
C401 Fe4 C408 153.83(10)
C410 Fe4 C408 68.20(10)
C405 Fe4 C408 117.61(10)
C403 Fe4 C408 123.59(10)
C406 Fe4 C404 152.73(10)
C402 Fe4 C404 68.17(10)
C407 Fe4 C404 116.73(10)
C401 Fe4 C404 68.26(10)
C410 Fe4 C404 162.91(10)
C405 Fe4 C404 40.42(10)
C403 Fe4 C404 40.50(10)
C408 Fe4 C404 104.99(10)
C406 Fe4 C409 68.71(9)
C402 Fe4 C409 157.36(10)
C407 Fe4 C409 68.46(10)
C401 Fe4 C409 121.40(10)
C410 Fe4 C409 40.49(9)
C405 Fe4 C409 107.45(10)
C403 Fe4 C409 160.86(10)
C408 Fe4 C409 40.30(10)
C404 Fe4 C409 124.43(10)
C406 P4 C418 104.94(10)
C406 P4 C412 105.21(10)
C418 P4 C412 103.33(10)
C406 P4 B4 114.26(12)
C418 P4 B4 115.64(12)
C412 P4 B4 112.32(11)
P4 B4 H4B1 108.8
P4 B4 H4B2 105.0
H4B1 B4 H4B2 107.4
P4 B4 H4B3 106.7
H4B1 B4 H4B3 114.9
H4B2 B4 H4B3 113.5
C105 C101 C102 107.4(2)
C105 C101 C111 127.3(2)
C102 C101 C111 125.1(2)
C105 C101 Fe1 69.57(13)
C102 C101 Fe1 69.17(13)
C111 C101 Fe1 121.93(16)
C103 C102 C101 108.2(2)
C103 C102 Fe1 70.31(14)
C101 C102 Fe1 69.61(13)
C103 C102 H102 125.9
C101 C102 H102 125.9
Fe1 C102 H102 125.7
C102 C103 C104 107.9(2)
C102 C103 Fe1 69.12(13)
C104 C103 Fe1 69.63(14)
C102 C103 H103 126.1
C104 C103 H103 126.1
Fe1 C103 H103 126.7
C105 C104 C103 108.9(2)
C105 C104 Fe1 69.64(13)
C103 C104 Fe1 69.86(13)
C105 C104 H104 125.5
C103 C104 H104 125.5
Fe1 C104 H104 126.5
C104 C105 C101 107.7(2)
C104 C105 Fe1 69.91(13)
C101 C105 Fe1 69.33(13)
C104 C105 H105 126.2
C101 C105 H105 126.2
Fe1 C105 H105 126.2
C110 C106 C107 107.45(19)
C110 C106 P1 128.20(17)
C107 C106 P1 124.34(17)
C110 C106 Fe1 69.69(12)
C107 C106 Fe1 69.53(12)
P1 C106 Fe1 126.41(12)
C108 C107 C106 107.6(2)
C108 C107 Fe1 70.28(13)
C106 C107 Fe1 69.17(13)
C108 C107 H107 126.2
C106 C107 H107 126.2
Fe1 C107 H107 125.9
C109 C108 C107 108.6(2)
C109 C108 Fe1 69.80(14)
C107 C108 Fe1 69.13(13)
C109 C108 H108 125.7
C107 C108 H108 125.7
Fe1 C108 H108 126.9
C110 C109 C108 108.4(2)
C110 C109 Fe1 69.36(12)
C108 C109 Fe1 69.86(13)
C110 C109 H109 125.8
C108 C109 H109 125.8
Fe1 C109 H109 126.6
C109 C110 C106 107.9(2)
C109 C110 Fe1 70.18(13)
C106 C110 Fe1 69.06(12)
C109 C110 H110 126.0
C106 C110 H110 126.0
Fe1 C110 H110 126.3
O1 C111 C101 124.5(2)
O1 C111 H111 117.7
C101 C111 H111 117.7
C113 C112 C117 119.5(2)
C113 C112 P1 122.35(17)
C117 C112 P1 118.14(17)
C114 C113 C112 120.2(2)
C114 C113 H113 119.9
C112 C113 H113 119.9
C115 C114 C113 120.1(2)
C115 C114 H114 119.9
C113 C114 H114 119.9
C114 C115 C116 120.2(2)
C114 C115 H115 119.9
C116 C115 H115 119.9
C115 C116 C117 120.2(2)
C115 C116 H116 119.9
C117 C116 H116 119.9
C116 C117 C112 119.8(2)
C116 C117 H117 120.1
C112 C117 H117 120.1
C123 C118 C119 119.5(2)
C123 C118 P1 120.02(17)
C119 C118 P1 120.43(18)
C120 C119 C118 120.0(2)
C120 C119 H119 120.0
C118 C119 H119 120.0
C121 C120 C119 120.1(2)
C121 C120 H120 120.0
C119 C120 H120 120.0
C120 C121 C122 120.5(2)
C120 C121 H121 119.7
C122 C121 H121 119.7
C121 C122 C123 120.0(2)
C121 C122 H122 120.0
C123 C122 H122 120.0
C122 C123 C118 119.9(2)
C122 C123 H123 120.0
C118 C123 H123 120.0
C205 C201 C202 107.3(2)
C205 C201 C211 127.8(2)
C202 C201 C211 124.6(2)
C205 C201 Fe2 69.58(14)
C202 C201 Fe2 69.19(14)
C211 C201 Fe2 121.96(17)
C203 C202 C201 108.0(2)
C203 C202 Fe2 70.23(15)
C201 C202 Fe2 69.49(14)
C203 C202 H202 126.0
C201 C202 H202 126.0
Fe2 C202 H202 125.9
C202 C203 C204 108.0(2)
C202 C203 Fe2 69.26(14)
C204 C203 Fe2 69.74(15)
C202 C203 H203 126.0
C204 C203 H203 126.0
Fe2 C203 H203 126.6
C205 C204 C203 108.8(2)
C205 C204 Fe2 69.54(14)
C203 C204 Fe2 69.79(14)
C205 C204 H204 125.6
C203 C204 H204 125.6
Fe2 C204 H204 126.7
C204 C205 C201 107.8(2)
C204 C205 Fe2 70.01(14)
C201 C205 Fe2 69.43(13)
C204 C205 H205 126.1
C201 C205 H205 126.1
Fe2 C205 H205 126.0
C207 C206 C210 107.5(2)
C207 C206 P2 124.25(18)
C210 C206 P2 128.22(17)
C207 C206 Fe2 69.57(13)
C210 C206 Fe2 69.75(13)
P2 C206 Fe2 126.56(12)
C208 C207 C206 107.5(2)
C208 C207 Fe2 69.98(14)
C206 C207 Fe2 69.14(13)
C208 C207 H207 126.3
C206 C207 H207 126.3
Fe2 C207 H207 126.2
C209 C208 C207 108.7(2)
C209 C208 Fe2 70.00(14)
C207 C208 Fe2 69.28(14)
C209 C208 H208 125.6
C207 C208 H208 125.6
Fe2 C208 H208 126.7
C208 C209 C210 108.4(2)
C208 C209 Fe2 69.67(14)
C210 C209 Fe2 69.40(13)
C208 C209 H209 125.8
C210 C209 H209 125.8
Fe2 C209 H209 126.7
C209 C210 C206 107.9(2)
C209 C210 Fe2 70.11(13)
C206 C210 Fe2 69.00(13)
C209 C210 H210 126.0
C206 C210 H210 126.0
Fe2 C210 H210 126.4
O2 C211 C201 125.2(2)
O2 C211 H211 117.4
C201 C211 H211 117.4
C213 C212 C217 119.5(2)
C213 C212 P2 122.27(17)
C217 C212 P2 118.23(17)
C212 C213 C214 120.1(2)
C212 C213 H213 119.9
C214 C213 H213 119.9
C215 C214 C213 120.1(2)
C215 C214 H214 120.0
C213 C214 H214 120.0
C214 C215 C216 120.1(2)
C214 C215 H215 119.9
C216 C215 H215 119.9
C215 C216 C217 120.0(2)
C215 C216 H216 120.0
C217 C216 H216 120.0
C216 C217 C212 120.2(2)
C216 C217 H217 119.9
C212 C217 H217 119.9
C223 C218 C219 119.5(2)
C223 C218 P2 120.26(17)
C219 C218 P2 120.23(17)
C220 C219 C218 120.2(2)
C220 C219 H219 119.9
C218 C219 H219 119.9
C221 C220 C219 120.1(2)
C221 C220 H220 120.0
C219 C220 H220 120.0
C220 C221 C222 120.3(2)
C220 C221 H221 119.8
C222 C221 H221 119.8
C221 C222 C223 120.0(2)
C221 C222 H222 120.0
C223 C222 H222 120.0
C222 C223 C218 119.9(2)
C222 C223 H223 120.0
C218 C223 H223 120.0
C305 C301 C302 107.5(2)
C305 C301 C311 127.3(2)
C302 C301 C311 124.9(2)
C305 C301 Fe3 69.71(14)
C302 C301 Fe3 69.38(14)
C311 C301 Fe3 121.72(17)
C303 C302 C301 108.1(2)
C303 C302 Fe3 70.27(15)
C301 C302 Fe3 69.38(14)
C303 C302 H302 126.0
C301 C302 H302 126.0
Fe3 C302 H302 126.0
C302 C303 C304 108.2(2)
C302 C303 Fe3 69.35(14)
C304 C303 Fe3 69.63(15)
C302 C303 H303 125.9
C304 C303 H303 125.9
Fe3 C303 H303 126.7
C305 C304 C303 108.7(2)
C305 C304 Fe3 69.65(14)
C303 C304 Fe3 69.85(14)
C305 C304 H304 125.6
C303 C304 H304 125.6
Fe3 C304 H304 126.4
C304 C305 C301 107.5(2)
C304 C305 Fe3 69.83(14)
C301 C305 Fe3 69.20(13)
C304 C305 H305 126.2
C301 C305 H305 126.2
Fe3 C305 H305 126.3
C310 C306 C307 107.0(2)
C310 C306 P3 128.56(18)
C307 C306 P3 124.41(18)
C310 C306 Fe3 69.75(13)
C307 C306 Fe3 69.22(13)
P3 C306 Fe3 126.81(12)
C308 C307 C306 107.9(2)
C308 C307 Fe3 70.18(14)
C306 C307 Fe3 69.29(13)
C308 C307 H307 126.1
C306 C307 H307 126.1
Fe3 C307 H307 126.0
C309 C308 C307 108.5(2)
C309 C308 Fe3 69.88(14)
C307 C308 Fe3 69.18(14)
C309 C308 H308 125.8
C307 C308 H308 125.8
Fe3 C308 H308 126.7
C308 C309 C310 108.5(2)
C308 C309 Fe3 69.76(15)
C310 C309 Fe3 69.55(13)
C308 C309 H309 125.8
C310 C309 H309 125.8
Fe3 C309 H309 126.5
C309 C310 C306 108.2(2)
C309 C310 Fe3 69.97(14)
C306 C310 Fe3 69.12(13)
C309 C310 H310 125.9
C306 C310 H310 125.9
Fe3 C310 H310 126.6
O3 C311 C301 124.5(2)
O3 C311 H311 117.7
C301 C311 H311 117.7
C313 C312 C317 119.7(2)
C313 C312 P3 122.06(18)
C317 C312 P3 118.26(17)
C314 C313 C312 119.8(2)
C314 C313 H313 120.1
C312 C313 H313 120.1
C315 C314 C313 120.4(2)
C315 C314 H314 119.8
C313 C314 H314 119.8
C314 C315 C316 120.0(2)
C314 C315 H315 120.0
C316 C315 H315 120.0
C315 C316 C317 120.2(2)
C315 C316 H316 119.9
C317 C316 H316 119.9
C316 C317 C312 120.0(2)
C316 C317 H317 120.0
C312 C317 H317 120.0
C323 C318 C319 119.4(2)
C323 C318 P3 120.05(18)
C319 C318 P3 120.55(18)
C320 C319 C318 120.2(2)
C320 C319 H319 119.9
C318 C319 H319 119.9
C321 C320 C319 119.8(2)
C321 C320 H320 120.1
C319 C320 H320 120.1
C322 C321 C320 120.4(2)
C322 C321 H321 119.8
C320 C321 H321 119.8
C321 C322 C323 119.9(2)
C321 C322 H322 120.1
C323 C322 H322 120.1
C322 C323 C318 120.2(2)
C322 C323 H323 119.9
C318 C323 H323 119.9
C405 C401 C402 107.5(2)
C405 C401 C411 127.7(2)
C402 C401 C411 124.6(2)
C405 C401 Fe4 69.73(14)
C402 C401 Fe4 69.13(13)
C411 C401 Fe4 122.15(17)
C403 C402 C401 108.1(2)
C403 C402 Fe4 70.34(14)
C401 C402 Fe4 69.64(14)
C403 C402 H402 125.9
C401 C402 H402 125.9
Fe4 C402 H402 125.7
C402 C403 C404 108.0(2)
C402 C403 Fe4 69.23(14)
C404 C403 Fe4 69.84(14)
C402 C403 H403 126.0
C404 C403 H403 126.0
Fe4 C403 H403 126.5
C405 C404 C403 108.7(2)
C405 C404 Fe4 69.59(13)
C403 C404 Fe4 69.66(14)
C405 C404 H404 125.7
C403 C404 H404 125.7
Fe4 C404 H404 126.7
C404 C405 C401 107.7(2)
C404 C405 Fe4 69.99(14)
C401 C405 Fe4 69.36(13)
C404 C405 H405 126.2
C401 C405 H405 126.2
Fe4 C405 H405 126.1
C407 C406 C410 107.47(19)
C407 C406 P4 124.34(17)
C410 C406 P4 128.19(17)
C407 C406 Fe4 69.52(13)
C410 C406 Fe4 69.75(12)
P4 C406 Fe4 126.38(12)
C408 C407 C406 107.7(2)
C408 C407 Fe4 70.24(13)
C406 C407 Fe4 69.28(13)
C408 C407 H407 126.1
C406 C407 H407 126.1
Fe4 C407 H407 125.9
C409 C408 C407 108.6(2)
C409 C408 Fe4 70.05(14)
C407 C408 Fe4 69.11(13)
C409 C408 H408 125.7
C407 C408 H408 125.7
Fe4 C408 H408 126.7
C408 C409 C410 108.2(2)
C408 C409 Fe4 69.65(14)
C410 C409 Fe4 69.24(13)
C408 C409 H409 125.9
C410 C409 H409 125.9
Fe4 C409 H409 126.8
C409 C410 C406 108.0(2)
C409 C410 Fe4 70.27(13)
C406 C410 Fe4 69.03(12)
C409 C410 H410 126.0
C406 C410 H410 126.0
Fe4 C410 H410 126.3
O4 C411 C401 124.9(2)
O4 C411 H411 117.6
C401 C411 H411 117.6
C413 C412 C417 119.4(2)
C413 C412 P4 122.56(18)
C417 C412 P4 118.03(17)
C414 C413 C412 120.5(2)
C414 C413 H413 119.7
C412 C413 H413 119.7
C415 C414 C413 119.8(2)
C415 C414 H414 120.1
C413 C414 H414 120.1
C416 C415 C414 120.3(2)
C416 C415 H415 119.8
C414 C415 H415 119.8
C415 C416 C417 120.0(2)
C415 C416 H416 120.0
C417 C416 H416 120.0
C416 C417 C412 119.9(2)
C416 C417 H417 120.0
C412 C417 H417 120.0
C423 C418 C419 119.4(2)
C423 C418 P4 120.31(17)
C419 C418 P4 120.25(18)
C420 C419 C418 120.3(2)
C420 C419 H419 119.9
C418 C419 H419 119.9
C421 C420 C419 119.9(2)
C421 C420 H420 120.0
C419 C420 H420 120.0
C420 C421 C422 120.4(2)
C420 C421 H421 119.8
C422 C421 H421 119.8
C421 C422 C423 120.1(2)
C421 C422 H422 119.9
C423 C422 H422 119.9
C422 C423 C418 119.8(2)
C422 C423 H423 120.1
C418 C423 H423 120.1

loop_
_geom_bond_atom_site_label_1
_geom_bond_atom_site_label_2
_geom_bond_distance
Fe1 C106 2.036(2)
Fe1 C102 2.038(2)
Fe1 C107 2.041(2)
Fe1 C101 2.044(2)
Fe1 C110 2.045(2)
Fe1 C105 2.047(2)
Fe1 C104 2.051(2)
Fe1 C103 2.054(2)
Fe1 C109 2.055(2)
Fe1 C108 2.056(2)
P1 C106 1.794(2)
P1 C118 1.811(2)
P1 C112 1.817(2)
P1 B1 1.922(3)
O1 C111 1.215(3)
B1 H1B1 1.0627
B1 H1B3 1.1322
B1 H1B2 1.1195
Fe2 C206 2.036(2)
Fe2 C202 2.040(2)
Fe2 C207 2.041(2)
Fe2 C201 2.044(2)
Fe2 C205 2.046(2)
Fe2 C210 2.046(2)
Fe2 C208 2.050(3)
Fe2 C204 2.052(2)
Fe2 C203 2.052(3)
Fe2 C209 2.055(2)
P2 C206 1.794(2)
P2 C218 1.808(2)
P2 C212 1.817(2)
P2 B2 1.917(3)
O2 C211 1.211(3)
B2 H2B1 1.0954
B2 H2B2 1.1510
B2 H2B3 1.0392
Fe3 C307 2.038(2)
Fe3 C306 2.039(2)
Fe3 C302 2.041(2)
Fe3 C301 2.042(2)
Fe3 C310 2.048(2)
Fe3 C305 2.048(2)
Fe3 C304 2.051(2)
Fe3 C308 2.051(3)
Fe3 C309 2.053(3)
Fe3 C303 2.054(3)
P3 C306 1.784(2)
P3 C318 1.809(2)
P3 C312 1.816(2)
P3 B3 1.919(3)
O3 C311 1.212(3)
B3 H3B1 1.0140
B3 H3B2 1.1080
B3 H3B3 1.1458
Fe4 C406 2.036(2)
Fe4 C402 2.038(2)
Fe4 C407 2.039(2)
Fe4 C401 2.045(2)
Fe4 C410 2.046(2)
Fe4 C405 2.049(2)
Fe4 C403 2.052(2)
Fe4 C408 2.054(2)
Fe4 C404 2.055(2)
Fe4 C409 2.059(2)
P4 C406 1.795(2)
P4 C418 1.809(2)
P4 C412 1.815(2)
P4 B4 1.919(3)
B4 H4B1 1.2111
B4 H4B2 1.1107
B4 H4B3 1.0831
O4 C411 1.215(3)
C101 C105 1.436(3)
C101 C102 1.437(3)
C101 C111 1.455(3)
C102 C103 1.419(3)
C102 H102 0.9500
C103 C104 1.421(4)
C103 H103 0.9500
C104 C105 1.417(3)
C104 H104 0.9500
C105 H105 0.9500
C106 C110 1.438(3)
C106 C107 1.438(3)
C107 C108 1.421(3)
C107 H107 0.9500
C108 C109 1.418(3)
C108 H108 0.9500
C109 C110 1.418(3)
C109 H109 0.9500
C110 H110 0.9500
C111 H111 0.9500
C112 C113 1.394(3)
C112 C117 1.396(3)
C113 C114 1.389(3)
C113 H113 0.9500
C114 C115 1.381(3)
C114 H114 0.9500
C115 C116 1.385(4)
C115 H115 0.9500
C116 C117 1.393(3)
C116 H116 0.9500
C117 H117 0.9500
C118 C123 1.396(3)
C118 C119 1.401(3)
C119 C120 1.391(3)
C119 H119 0.9500
C120 C121 1.380(4)
C120 H120 0.9500
C121 C122 1.386(4)
C121 H121 0.9500
C122 C123 1.392(3)
C122 H122 0.9500
C123 H123 0.9500
C201 C205 1.432(3)
C201 C202 1.440(3)
C201 C211 1.458(3)
C202 C203 1.417(4)
C202 H202 0.9500
C203 C204 1.419(4)
C203 H203 0.9500
C204 C205 1.417(4)
C204 H204 0.9500
C205 H205 0.9500
C206 C207 1.438(3)
C206 C210 1.438(3)
C207 C208 1.424(4)
C207 H207 0.9500
C208 C209 1.415(4)
C208 H208 0.9500
C209 C210 1.419(3)
C209 H209 0.9500
C210 H210 0.9500
C211 H211 0.9500
C212 C213 1.388(3)
C212 C217 1.396(3)
C213 C214 1.393(3)
C213 H213 0.9500
C214 C215 1.385(4)
C214 H214 0.9500
C215 C216 1.387(4)
C215 H215 0.9500
C216 C217 1.387(3)
C216 H216 0.9500
C217 H217 0.9500
C218 C223 1.394(3)
C218 C219 1.397(3)
C219 C220 1.385(3)
C219 H219 0.9500
C220 C221 1.380(4)
C220 H220 0.9500
C221 C222 1.388(4)
C221 H221 0.9500
C222 C223 1.389(3)
C222 H222 0.9500
C223 H223 0.9500
C301 C305 1.435(3)
C301 C302 1.438(3)
C301 C311 1.456(3)
C302 C303 1.413(4)
C302 H302 0.9500
C303 C304 1.421(4)
C303 H303 0.9500
C304 C305 1.419(4)
C304 H304 0.9500
C305 H305 0.9500
C306 C310 1.436(3)
C306 C307 1.444(3)
C307 C308 1.420(4)
C307 H307 0.9500
C308 C309 1.416(4)
C308 H308 0.9500
C309 C310 1.419(3)
C309 H309 0.9500
C310 H310 0.9500
C311 H311 0.9500
C312 C313 1.395(3)
C312 C317 1.395(3)
C313 C314 1.391(3)
C313 H313 0.9500
C314 C315 1.383(4)
C314 H314 0.9500
C315 C316 1.386(4)
C315 H315 0.9500
C316 C317 1.388(3)
C316 H316 0.9500
C317 H317 0.9500
C318 C323 1.393(3)
C318 C319 1.394(3)
C319 C320 1.391(3)
C319 H319 0.9500
C320 C321 1.385(4)
C320 H320 0.9500
C321 C322 1.383(4)
C321 H321 0.9500
C322 C323 1.391(3)
C322 H322 0.9500
C323 H323 0.9500
C401 C405 1.431(3)
C401 C402 1.437(3)
C401 C411 1.460(3)
C402 C403 1.413(4)
C402 H402 0.9500
C403 C404 1.421(4)
C403 H403 0.9500
C404 C405 1.418(3)
C404 H404 0.9500
C405 H405 0.9500
C406 C407 1.434(3)
C406 C410 1.437(3)
C407 C408 1.422(3)
C407 H407 0.9500
C408 C409 1.417(3)
C408 H408 0.9500
C409 C410 1.421(3)
C409 H409 0.9500
C410 H410 0.9500
C411 H411 0.9500
C412 C413 1.390(3)
C412 C417 1.398(3)
C413 C414 1.388(3)
C413 H413 0.9500
C414 C415 1.386(4)
C414 H414 0.9500
C415 C416 1.384(4)
C415 H415 0.9500
C416 C417 1.394(3)
C416 H416 0.9500
C417 H417 0.9500
C418 C423 1.392(3)
C418 C419 1.399(3)
C419 C420 1.384(3)
C419 H419 0.9500
C420 C421 1.379(4)
C420 H420 0.9500
C421 C422 1.386(4)
C421 H421 0.9500
C422 C423 1.389(3)
C422 H422 0.9500
C423 H423 0.9500
